data_4331272
loop_
_publ_author_name
'Yan-Li Gai'
'Ke-Cai Xiong'
'Lian Chen'
'Yang Bu'
'Xing-Jun Li'
'Fei-Long Jiang'
'Mao-Chun Hong'

_publ_section_title
;
 Visible and NIR Photoluminescence Properties of a Series of Novel
 Lanthanide-Organic Coordination Polymers Based on
 Hydroxyquinoline-Carboxylate Ligands
;
_journal_name_full 'Inorganic Chemistry'
_journal_page_first 13128
_journal_page_last 13137
_journal_paper_doi 10.1021/ic301261g
_journal_volume 51
_journal_year 2012
_chemical_formula_sum 'C12 H10 Dy N O9'
_chemical_formula_weight 474.71
_chemical_name_systematic
; 
 ? 
;
_space_group_IT_number 14
_symmetry_cell_setting monoclinic
_symmetry_space_group_name_Hall '-P 2ybc'
_symmetry_space_group_name_H-M 'P 1 21/c 1'
_atom_sites_solution_hydrogens geom
_atom_sites_solution_primary direct
_atom_sites_solution_secondary difmap
_audit_creation_method SHELXL-97
_cell_angle_alpha 90.00
_cell_angle_beta 105.178(5)
_cell_angle_gamma 90.00
_cell_formula_units_Z 4
_cell_length_a 7.9262(7)
_cell_length_b 11.6805(8)
_cell_length_c 14.9892(12)
_cell_measurement_reflns_used 3887
_cell_measurement_temperature 293(2)
_cell_measurement_theta_max 27.4701
_cell_measurement_theta_min 2.6663
_cell_volume 1339.32(19)
_computing_cell_refinement 'CrystalClear (Rigaku Inc., 2008)'
_computing_data_collection 'CrystalClear (Rigaku Inc., 2008)'
_computing_data_reduction 'CrystalClear (Rigaku Inc., 2008)'
_computing_structure_refinement 'SHELXL-97 (Sheldrick, 1997)'
_computing_structure_solution 'SHELXS-97 (Sheldrick, 1990)'
_diffrn_ambient_temperature 293(2)
_diffrn_detector_area_resol_mean 14.6306
_diffrn_measured_fraction_theta_full 0.996
_diffrn_measured_fraction_theta_max 0.996
_diffrn_measurement_device_type Mercury70_(2x2_bin_mode)
_diffrn_measurement_method CCD_Profile_fitting
_diffrn_radiation_monochromator graphite
_diffrn_radiation_source 'fine-focus sealed tube'
_diffrn_radiation_type MoK\a
_diffrn_radiation_wavelength 0.71073
_diffrn_reflns_av_R_equivalents 0.0379
_diffrn_reflns_av_sigmaI/netI 0.0290
_diffrn_reflns_limit_h_max 10
_diffrn_reflns_limit_h_min -10
_diffrn_reflns_limit_k_max 15
_diffrn_reflns_limit_k_min -15
_diffrn_reflns_limit_l_max 19
_diffrn_reflns_limit_l_min -19
_diffrn_reflns_number 14368
_diffrn_reflns_theta_full 27.47
_diffrn_reflns_theta_max 27.47
_diffrn_reflns_theta_min 2.66
_exptl_absorpt_coefficient_mu 5.632
_exptl_absorpt_correction_T_max 0.4855
_exptl_absorpt_correction_T_min 0.3988
_exptl_absorpt_correction_type multi-scan
_exptl_crystal_colour yellow
_exptl_crystal_density_diffrn 2.354
_exptl_crystal_description rhombic
_exptl_crystal_F_000 908
_exptl_crystal_size_max 0.20
_exptl_crystal_size_mid 0.20
_exptl_crystal_size_min 0.15
_refine_diff_density_max 0.673
_refine_diff_density_min -1.082
_refine_diff_density_rms 0.146
_refine_ls_extinction_method none
_refine_ls_goodness_of_fit_ref 1.076
_refine_ls_hydrogen_treatment constr
_refine_ls_matrix_type full
_refine_ls_number_parameters 211
_refine_ls_number_reflns 3065
_refine_ls_number_restraints 0
_refine_ls_restrained_S_all 1.076
_refine_ls_R_factor_all 0.0224
_refine_ls_R_factor_gt 0.0195
_refine_ls_shift/su_max 0.001
_refine_ls_shift/su_mean 0.000
_refine_ls_structure_factor_coef Fsqd
_refine_ls_weighting_details 'calc w=1/[\s^2^(Fo^2^)+(0.0255P)^2^+0.1227P] where P=(Fo^2^+2Fc^2^)/3'
_refine_ls_weighting_scheme calc
_refine_ls_wR_factor_gt 0.0477
_refine_ls_wR_factor_ref 0.0494
_reflns_number_gt 2829
_reflns_number_total 3065
_reflns_threshold_expression >2sigma(I)
_cod_data_source_file ic301261g_si_002_10.cif
_cod_data_source_block complex10_Dy
_cod_original_cell_volume 1339.32(18)
_cod_database_code 4331272

loop_
_symmetry_equiv_pos_as_xyz
'x, y, z'
'-x, y+1/2, -z+1/2'
'-x, -y, -z'
'x, -y-1/2, z-1/2'

loop_
_atom_site_label
_atom_site_type_symbol
_atom_site_fract_x
_atom_site_fract_y
_atom_site_fract_z
_atom_site_U_iso_or_equiv
_atom_site_adp_type
_atom_site_occupancy
_atom_site_symmetry_multiplicity
_atom_site_calc_flag
_atom_site_refinement_flags
Dy1 Dy 0.976670(16) 0.603676(9) 0.176431(8) 0.01149(6) Uani 1 1 d .
O1 O 1.0075(3) 0.47927(17) 0.30600(14) 0.0235(5) Uani 1 1 d .
N1 N 1.6816(3) 0.68175(19) 0.46581(16) 0.0193(5) Uani 1 1 d .
H1 H 1.7691 0.6949 0.5125 0.023 Uiso 1 1 calc R
C1 C 1.0248(4) 0.3748(2) 0.2974(2) 0.0150(6) Uani 1 1 d .
O2 O 0.9994(3) 0.40496(14) 0.13730(14) 0.0206(5) Uani 1 1 d .
C2 C 1.0181(4) 0.3290(2) 0.19924(19) 0.0159(6) Uani 1 1 d .
O3 O 1.0482(3) 0.30051(15) 0.36060(14) 0.0193(4) Uani 1 1 d .
C3 C 1.3928(4) 0.6425(2) 0.31531(19) 0.0183(6) Uani 1 1 d .
O4 O 1.0306(3) 0.22385(17) 0.19054(14) 0.0238(5) Uani 1 1 d .
C4 C 1.5011(4) 0.5483(2) 0.36193(19) 0.0174(6) Uani 1 1 d .
O5 O 1.2630(3) 0.62461(18) 0.24626(15) 0.0243(5) Uani 1 1 d .
C5 C 1.4663(4) 0.4336(3) 0.3324(2) 0.0244(7) Uani 1 1 d .
H5 H 1.3727 0.4172 0.2820 0.029 Uiso 1 1 calc R
O6 O 1.5866(3) 0.97351(17) 0.41426(14) 0.0252(5) Uani 1 1 d .
C6 C 1.5705(4) 0.3466(3) 0.3780(2) 0.0287(7) Uani 1 1 d .
H6 H 1.5471 0.2713 0.3584 0.034 Uiso 1 1 calc R
O7 O 1.7672(3) 0.88910(15) 0.53534(15) 0.0215(5) Uani 1 1 d .
C7 C 1.7122(5) 0.3708(3) 0.4542(2) 0.0295(8) Uani 1 1 d .
H7 H 1.7807 0.3111 0.4850 0.035 Uiso 1 1 calc R
O8 O 1.1237(3) 0.61259(15) 0.05748(15) 0.0193(4) Uani 1 1 d .
C8 C 1.7509(4) 0.4807(2) 0.4836(2) 0.0242(6) Uani 1 1 d .
H8 H 1.8460 0.4961 0.5335 0.029 Uiso 1 1 calc R
O9 O 0.6951(3) 0.5737(2) 0.20043(16) 0.0349(6) Uani 1 1 d .
C9 C 1.6444(4) 0.5705(2) 0.4372(2) 0.0188(6) Uani 1 1 d .
C10 C 1.5861(4) 0.7705(2) 0.42327(19) 0.0174(6) Uani 1 1 d .
C11 C 1.4437(4) 0.7540(2) 0.34970(19) 0.0192(6) Uani 1 1 d .
H11 H 1.3793 0.8169 0.3218 0.023 Uiso 1 1 calc R
C12 C 1.6500(4) 0.8886(2) 0.4607(2) 0.0155(6) Uani 1 1 d .
H8A H 1.2219 0.5832 0.0687 0.047(13) Uiso 1 1 d R
H8B H 1.0747 0.6070 0.0005 0.039(12) Uiso 1 1 d R
H9A H 0.6019 0.5444 0.1630 0.055(13) Uiso 1 1 d R

loop_
_atom_site_aniso_label
_atom_site_aniso_U_11
_atom_site_aniso_U_22
_atom_site_aniso_U_33
_atom_site_aniso_U_23
_atom_site_aniso_U_13
_atom_site_aniso_U_12
Dy1 0.01417(10) 0.00979(8) 0.00857(8) -0.00020(4) -0.00046(6) -0.00039(4)
O1 0.0428(14) 0.0122(10) 0.0134(10) 0.0000(8) 0.0039(9) 0.0007(9)
N1 0.0180(13) 0.0211(11) 0.0141(12) -0.0022(9) -0.0042(10) -0.0019(10)
C1 0.0167(16) 0.0137(12) 0.0126(13) 0.0011(11) 0.0004(12) -0.0008(10)
O2 0.0369(14) 0.0130(9) 0.0115(10) 0.0020(7) 0.0054(10) 0.0002(8)
C2 0.0191(15) 0.0143(13) 0.0129(13) 0.0014(10) 0.0017(12) -0.0005(11)
O3 0.0294(12) 0.0127(9) 0.0133(10) 0.0026(7) 0.0009(9) -0.0017(8)
C3 0.0145(15) 0.0278(14) 0.0120(13) 0.0004(11) 0.0023(12) -0.0027(12)
O4 0.0415(13) 0.0149(9) 0.0159(10) 0.0016(8) 0.0091(10) 0.0053(9)
C4 0.0173(15) 0.0223(14) 0.0133(13) -0.0027(11) 0.0051(12) -0.0036(11)
O5 0.0158(12) 0.0350(11) 0.0173(11) -0.0033(9) -0.0041(9) -0.0042(9)
C5 0.0230(17) 0.0295(15) 0.0205(16) -0.0074(13) 0.0052(13) -0.0069(13)
O6 0.0227(12) 0.0217(10) 0.0252(11) 0.0063(9) -0.0041(9) -0.0004(9)
C6 0.038(2) 0.0202(14) 0.0292(18) -0.0084(13) 0.0105(16) -0.0032(13)
O7 0.0219(13) 0.0227(10) 0.0145(11) -0.0016(7) -0.0050(10) -0.0017(8)
C7 0.037(2) 0.0256(15) 0.0269(18) 0.0021(13) 0.0105(16) 0.0089(14)
O8 0.0182(12) 0.0260(11) 0.0131(11) -0.0015(7) 0.0028(9) 0.0024(8)
C8 0.0236(17) 0.0281(15) 0.0182(15) -0.0020(12) 0.0003(13) 0.0030(13)
O9 0.0173(13) 0.0638(16) 0.0235(12) -0.0081(11) 0.0050(10) -0.0143(11)
C9 0.0203(16) 0.0220(13) 0.0145(14) -0.0025(11) 0.0056(12) -0.0007(12)
C10 0.0179(15) 0.0224(13) 0.0119(13) 0.0010(11) 0.0038(12) -0.0010(11)
C11 0.0157(15) 0.0226(14) 0.0155(14) 0.0010(11) -0.0028(12) 0.0000(11)
C12 0.0102(15) 0.0218(14) 0.0126(14) -0.0010(10) -0.0003(12) -0.0015(10)

loop_
_atom_type_symbol
_atom_type_description
_atom_type_scat_dispersion_real
_atom_type_scat_dispersion_imag
_atom_type_scat_source
C C 0.0033 0.0016 'International Tables Vol C Tables 4.2.6.8 and 6.1.1.4'
H H 0.0000 0.0000 'International Tables Vol C Tables 4.2.6.8 and 6.1.1.4'
N N 0.0061 0.0033 'International Tables Vol C Tables 4.2.6.8 and 6.1.1.4'
O O 0.0106 0.0060 'International Tables Vol C Tables 4.2.6.8 and 6.1.1.4'
Dy Dy -0.1892 4.4098 'International Tables Vol C Tables 4.2.6.8 and 6.1.1.4'

loop_
_geom_angle_atom_site_label_1
_geom_angle_atom_site_label_2
_geom_angle_atom_site_label_3
_geom_angle
_geom_angle_site_symmetry_1
_geom_angle_site_symmetry_3
O5 Dy1 O7 144.38(8) . 4_475
O5 Dy1 O3 90.89(7) . 2_755
O7 Dy1 O3 75.81(6) 4_475 2_755
O5 Dy1 O8 73.20(8) . .
O7 Dy1 O8 71.88(8) 4_475 .
O3 Dy1 O8 78.93(7) 2_755 .
O5 Dy1 O9 144.89(8) . .
O7 Dy1 O9 70.59(8) 4_475 .
O3 Dy1 O9 98.92(8) 2_755 .
O8 Dy1 O9 141.70(8) . .
O5 Dy1 O1 79.14(8) . .
O7 Dy1 O1 131.27(7) 4_475 .
O3 Dy1 O1 140.23(7) 2_755 .
O8 Dy1 O1 132.23(7) . .
O9 Dy1 O1 71.78(8) . .
O5 Dy1 O2 95.00(8) . .
O7 Dy1 O2 83.96(7) 4_475 .
O3 Dy1 O2 152.46(7) 2_755 .
O8 Dy1 O2 77.11(7) . .
O9 Dy1 O2 91.59(8) . .
O1 Dy1 O2 67.28(7) . .
O5 Dy1 O4 78.18(8) . 2_755
O7 Dy1 O4 123.79(8) 4_475 2_755
O3 Dy1 O4 67.38(7) 2_755 2_755
O8 Dy1 O4 134.96(7) . 2_755
O9 Dy1 O4 74.84(8) . 2_755
O1 Dy1 O4 72.90(7) . 2_755
O2 Dy1 O4 140.16(7) . 2_755
C1 O1 Dy1 120.39(18) . .
C10 N1 C9 122.2(2) . .
C10 N1 H1 118.9 . .
C9 N1 H1 118.9 . .
O1 C1 O3 126.7(3) . .
O1 C1 C2 117.4(2) . .
O3 C1 C2 115.8(2) . .
C2 O2 Dy1 119.88(17) . .
O4 C2 O2 127.9(3) . .
O4 C2 C1 117.1(2) . .
O2 C2 C1 115.0(2) . .
C1 O3 Dy1 120.44(18) . 2_745
O5 C3 C11 122.6(3) . .
O5 C3 C4 121.1(3) . .
C11 C3 C4 116.3(3) . .
C2 O4 Dy1 117.47(17) . 2_745
C9 C4 C5 118.6(3) . .
C9 C4 C3 119.9(2) . .
C5 C4 C3 121.5(3) . .
C3 O5 Dy1 154.1(2) . .
C6 C5 C4 120.2(3) . .
C6 C5 H5 119.9 . .
C4 C5 H5 119.9 . .
C5 C6 C7 120.2(3) . .
C5 C6 H6 119.9 . .
C7 C6 H6 119.9 . .
C12 O7 Dy1 177.2(2) . 4_676
C8 C7 C6 121.1(3) . .
C8 C7 H7 119.5 . .
C6 C7 H7 119.5 . .
Dy1 O8 H8A 116.7 . .
Dy1 O8 H8B 124.9 . .
H8A O8 H8B 109.4 . .
C7 C8 C9 119.0(3) . .
C7 C8 H8 120.5 . .
C9 C8 H8 120.5 . .
Dy1 O9 H9A 129.1 . .
N1 C9 C4 119.3(3) . .
N1 C9 C8 119.8(3) . .
C4 C9 C8 120.9(3) . .
N1 C10 C11 121.2(3) . .
N1 C10 C12 115.6(2) . .
C11 C10 C12 123.2(3) . .
C10 C11 C3 121.2(3) . .
C10 C11 H11 119.4 . .
C3 C11 H11 119.4 . .
O6 C12 O7 126.5(2) . .
O6 C12 C10 118.1(3) . .
O7 C12 C10 115.4(2) . .

loop_
_geom_bond_atom_site_label_1
_geom_bond_atom_site_label_2
_geom_bond_distance
_geom_bond_site_symmetry_2
Dy1 O5 2.250(2) .
Dy1 O7 2.323(2) 4_475
Dy1 O3 2.3613(18) 2_755
Dy1 O8 2.374(2) .
Dy1 O9 2.378(2) .
Dy1 O1 2.386(2) .
Dy1 O2 2.4123(17) .
Dy1 O4 2.4515(19) 2_755
O1 C1 1.238(3) .
N1 C10 1.342(3) .
N1 C9 1.376(3) .
N1 H1 0.8600 .
C1 O3 1.262(3) .
C1 C2 1.553(4) .
O2 C2 1.264(3) .
C2 O4 1.242(3) .
O3 Dy1 2.3613(18) 2_745
C3 O5 1.271(3) .
C3 C11 1.420(4) .
C3 C4 1.457(4) .
O4 Dy1 2.4515(19) 2_745
C4 C9 1.400(4) .
C4 C5 1.415(4) .
C5 C6 1.374(5) .
C5 H5 0.9300 .
O6 C12 1.239(3) .
C6 C7 1.405(5) .
C6 H6 0.9300 .
O7 C12 1.253(3) .
O7 Dy1 2.323(2) 4_676
C7 C8 1.366(4) .
C7 H7 0.9300 .
O8 H8A 0.8275 .
O8 H8B 0.8427 .
C8 C9 1.410(4) .
C8 H8 0.9300 .
O9 H9A 0.8717 .
C10 C11 1.369(4) .
C10 C12 1.525(4) .
C11 H11 0.9300 .

loop_
_geom_hbond_atom_site_label_D
_geom_hbond_atom_site_label_H
_geom_hbond_atom_site_label_A
_geom_hbond_distance_DH
_geom_hbond_distance_HA
_geom_hbond_distance_DA
_geom_hbond_angle_DHA
_geom_hbond_site_symmetry_A
O8 H8A O6 0.83 1.95 2.754(3) 163.3 2_845
O8 H8B O2 0.84 2.00 2.833(3) 170.1 3_765
O9 H9A O6 0.87 1.83 2.702(3) 176.2 2_745
